data_1508913
loop_
_publ_author_name
'Shu, Wen-Ming'
'Yang, Yan'
'Zhang, Dong-Xue'
'Wu, Liu-Ming'
'Zhu, Yan-Ping'
'Yin, Guo-Dong'
'Wu, An-Xin'

_publ_section_title
;
 Highly Efficient Synthesis of 3a,6a-Dihydrofuro[2,3-b]furans via a Novel
 Bicyclization.
;
_journal_issue 3
_journal_name_full 'Organic letters'
_journal_page_first 456
_journal_page_last 459
_journal_paper_doi 10.1021/ol400016c
_journal_volume 15
_journal_year 2013
_chemical_formula_sum 'C22 H17 Br N2 O4'
_chemical_formula_weight 453.29
_chemical_name_systematic
; 
 ? 
;
_space_group_IT_number 14
_symmetry_cell_setting monoclinic
_symmetry_space_group_name_Hall '-P 2yn'
_symmetry_space_group_name_H-M 'P 1 21/n 1'
_atom_sites_solution_hydrogens geom
_atom_sites_solution_primary direct
_atom_sites_solution_secondary difmap
_audit_creation_method SHELXL-97
_cell_angle_alpha 90.00
_cell_angle_beta 106.11
_cell_angle_gamma 90.00
_cell_formula_units_Z 4
_cell_length_a 10.877(3)
_cell_length_b 9.556(3)
_cell_length_c 19.596(6)
_cell_measurement_reflns_used 5819
_cell_measurement_temperature 200(2)
_cell_measurement_theta_max 31.35
_cell_measurement_theta_min 2.39
_cell_volume 1956.8(10)
_computing_cell_refinement 'Bruker SAINT'
_computing_data_collection 'Bruker APEX2'
_computing_data_reduction 'Bruker SAINT'
_computing_molecular_graphics 'Bruker SHELXTL'
_computing_publication_material 'Bruker SHELXTL'
_computing_structure_refinement 'SHELXL-97 (Sheldrick, 1997)'
_computing_structure_solution 'SHELXS-97 (Sheldrick, 1990)'
_diffrn_ambient_temperature 200(2)
_diffrn_measured_fraction_theta_full 0.997
_diffrn_measured_fraction_theta_max 0.997
_diffrn_measurement_device_type 'Bruker APEX-II CCD'
_diffrn_measurement_method '\f and \w scans'
_diffrn_radiation_monochromator graphite
_diffrn_radiation_source 'fine-focus sealed tube'
_diffrn_radiation_type MoK\a
_diffrn_radiation_wavelength 0.71073
_diffrn_reflns_av_R_equivalents 0.1100
_diffrn_reflns_av_sigmaI/netI 0.0826
_diffrn_reflns_limit_h_max 15
_diffrn_reflns_limit_h_min -15
_diffrn_reflns_limit_k_max 13
_diffrn_reflns_limit_k_min -12
_diffrn_reflns_limit_l_max 26
_diffrn_reflns_limit_l_min -27
_diffrn_reflns_number 17751
_diffrn_reflns_theta_full 30.00
_diffrn_reflns_theta_max 30.00
_diffrn_reflns_theta_min 1.95
_diffrn_standards_number 0
_exptl_absorpt_coefficient_mu 2.133
_exptl_absorpt_correction_T_max 0.6750
_exptl_absorpt_correction_T_min 0.6397
_exptl_absorpt_correction_type none
_exptl_crystal_density_diffrn 1.539
_exptl_crystal_density_method 'not measured'
_exptl_crystal_description block
_exptl_crystal_F_000 920
_exptl_crystal_size_max 0.23
_exptl_crystal_size_mid 0.20
_exptl_crystal_size_min 0.20
_refine_diff_density_max 0.654
_refine_diff_density_min -1.512
_refine_diff_density_rms 0.114
_refine_ls_extinction_method none
_refine_ls_goodness_of_fit_ref 1.001
_refine_ls_hydrogen_treatment mixed
_refine_ls_matrix_type full
_refine_ls_number_parameters 263
_refine_ls_number_reflns 5702
_refine_ls_number_restraints 0
_refine_ls_restrained_S_all 1.001
_refine_ls_R_factor_all 0.0703
_refine_ls_R_factor_gt 0.0449
_refine_ls_shift/su_max 0.002
_refine_ls_shift/su_mean 0.000
_refine_ls_structure_factor_coef Fsqd
_refine_ls_weighting_details 'calc w=1/[\s^2^(Fo^2^)+(0.0608P)^2^+0.0000P] where P=(Fo^2^+2Fc^2^)/3'
_refine_ls_weighting_scheme calc
_refine_ls_wR_factor_gt 0.1058
_refine_ls_wR_factor_ref 0.1182
_reflns_number_gt 3889
_reflns_number_total 5702
_reflns_threshold_expression >2sigma(I)
_cod_data_source_file ol400016c_si_003.cif
_cod_data_source_block e:\111122b\work\t
_cod_depositor_comments
;
The following automatic conversions were performed:

'_symmetry_cell_setting' value 'Monoclinic' changed to 'monoclinic'
according to /home/saulius/struct/CIF-dictionaries/cif_core.dic
dictionary named 'cif_core.dic' version 2.4.2 from 2011-04-26.

Automatic conversion script
Id: cif_fix_values 1891 2012-01-12 08:04:46Z andrius 
;
_cod_original_cell_volume 1956.7(10)
_cod_original_sg_symbol_H-M P2(1)/n
_cod_database_code 1508913

loop_
_symmetry_equiv_pos_as_xyz
'x, y, z'
'-x+1/2, y+1/2, -z+1/2'
'-x, -y, -z'
'x-1/2, -y-1/2, z-1/2'

loop_
_atom_site_label
_atom_site_type_symbol
_atom_site_fract_x
_atom_site_fract_y
_atom_site_fract_z
_atom_site_U_iso_or_equiv
_atom_site_adp_type
_atom_site_occupancy
_atom_site_symmetry_multiplicity
_atom_site_calc_flag
_atom_site_refinement_flags
Br1 Br 1.15770(2) 0.05794(3) 0.085652(16) 0.05007(11) Uani 1 1 d .
C1 C 1.0567(2) 0.1769(2) 0.12548(12) 0.0302(4) Uani 1 1 d .
C2 C 1.11654(19) 0.2840(2) 0.17052(12) 0.0340(5) Uani 1 1 d .
H2 H 1.2059 0.2994 0.1795 0.041 Uiso 1 1 calc R
C3 C 1.04465(18) 0.3679(2) 0.20210(12) 0.0291(4) Uani 1 1 d .
H3 H 1.0847 0.4420 0.2326 0.035 Uiso 1 1 calc R
C4 C 0.91314(16) 0.3445(2) 0.18953(10) 0.0214(4) Uani 1 1 d .
C5 C 0.85483(17) 0.2365(2) 0.14373(10) 0.0246(4) Uani 1 1 d .
H5 H 0.7654 0.2213 0.1344 0.030 Uiso 1 1 calc R
C6 C 0.92594(19) 0.1515(2) 0.11194(12) 0.0295(4) Uani 1 1 d .
H6 H 0.8864 0.0772 0.0815 0.035 Uiso 1 1 calc R
C7 C 0.83433(17) 0.43001(19) 0.22606(10) 0.0214(4) Uani 1 1 d .
C8 C 0.92879(17) 0.5452(2) 0.33050(11) 0.0224(4) Uani 1 1 d .
C9 C 0.86649(17) 0.4363(2) 0.35080(10) 0.0230(4) Uani 1 1 d .
C10 C 0.78897(16) 0.3575(2) 0.28583(10) 0.0216(4) Uani 1 1 d .
H10 H 0.8081 0.2550 0.2889 0.026 Uiso 1 1 calc R
C11 C 0.64550(16) 0.3871(2) 0.26139(10) 0.0211(4) Uani 1 1 d .
C12 C 0.61673(16) 0.46143(19) 0.20113(10) 0.0205(4) Uani 1 1 d .
C13 C 0.50099(17) 0.5336(2) 0.15616(11) 0.0237(4) Uani 1 1 d .
C14 C 0.4929(2) 0.5702(2) 0.08657(12) 0.0348(5) Uani 1 1 d .
H14 H 0.5591 0.5432 0.0662 0.042 Uiso 1 1 calc R
C15 C 0.3886(2) 0.6461(3) 0.04626(12) 0.0412(6) Uani 1 1 d .
H15 H 0.3834 0.6699 -0.0015 0.049 Uiso 1 1 calc R
C16 C 0.2921(2) 0.6870(3) 0.07595(13) 0.0416(6) Uani 1 1 d .
H16 H 0.2202 0.7374 0.0482 0.050 Uiso 1 1 calc R
C17 C 0.3009(2) 0.6546(3) 0.14530(13) 0.0399(6) Uani 1 1 d .
H17 H 0.2363 0.6853 0.1660 0.048 Uiso 1 1 calc R
C18 C 0.4042(2) 0.5766(2) 0.18565(12) 0.0312(5) Uani 1 1 d .
H18 H 0.4087 0.5527 0.2333 0.037 Uiso 1 1 calc R
C19 C 0.87163(19) 0.4107(2) 0.42190(11) 0.0304(5) Uani 1 1 d .
C20 C 0.55693(17) 0.3244(2) 0.29686(10) 0.0227(4) Uani 1 1 d .
C21 C 0.5505(2) 0.2025(2) 0.40253(12) 0.0329(5) Uani 1 1 d .
H21A H 0.4882 0.1379 0.3716 0.039 Uiso 1 1 calc R
H21B H 0.5028 0.2704 0.4236 0.039 Uiso 1 1 calc R
C22 C 0.6431(2) 0.1218(3) 0.46014(14) 0.0431(6) Uani 1 1 d .
H22A H 0.6896 0.0546 0.4388 0.065 Uiso 1 1 calc R
H22B H 0.5962 0.0715 0.4886 0.065 Uiso 1 1 calc R
H22C H 0.7041 0.1866 0.4907 0.065 Uiso 1 1 calc R
N1 N 1.00282(16) 0.64724(19) 0.36626(9) 0.0291(4) Uani 1 1 d .
H1A H 1.0191 0.6519 0.4128 0.035 Uiso 1 1 calc R
H1B H 1.0354 0.7099 0.3434 0.035 Uiso 1 1 calc R
N2 N 0.8765(2) 0.3934(3) 0.48085(10) 0.0515(6) Uani 1 1 d .
O1 O 0.90696(13) 0.55208(13) 0.25870(7) 0.0233(3) Uani 1 1 d .
O2 O 0.72170(12) 0.48119(15) 0.17526(7) 0.0226(3) Uani 1 1 d .
O3 O 0.44148(13) 0.31105(17) 0.27191(8) 0.0337(3) Uani 1 1 d .
O4 O 0.62248(12) 0.27594(15) 0.36110(7) 0.0259(3) Uani 1 1 d .

loop_
_atom_site_aniso_label
_atom_site_aniso_U_11
_atom_site_aniso_U_22
_atom_site_aniso_U_33
_atom_site_aniso_U_23
_atom_site_aniso_U_13
_atom_site_aniso_U_12
Br1 0.04399(15) 0.04827(18) 0.0695(2) -0.01497(13) 0.03489(14) 0.00381(11)
C1 0.0315(10) 0.0314(11) 0.0339(11) 0.0029(9) 0.0194(9) 0.0052(8)
C2 0.0217(9) 0.0363(12) 0.0462(14) -0.0007(10) 0.0133(9) 0.0004(8)
C3 0.0193(8) 0.0268(11) 0.0407(12) -0.0027(9) 0.0074(8) -0.0022(7)
C4 0.0193(8) 0.0210(9) 0.0239(9) 0.0052(7) 0.0059(7) 0.0022(7)
C5 0.0217(8) 0.0298(11) 0.0231(10) 0.0007(8) 0.0077(7) -0.0008(7)
C6 0.0294(10) 0.0274(11) 0.0329(11) -0.0032(9) 0.0109(8) -0.0026(8)
C7 0.0184(8) 0.0207(9) 0.0244(10) 0.0027(7) 0.0049(7) 0.0013(6)
C8 0.0179(8) 0.0246(10) 0.0231(9) 0.0034(7) 0.0031(7) 0.0035(7)
C9 0.0200(8) 0.0292(10) 0.0181(9) 0.0035(7) 0.0027(7) 0.0007(7)
C10 0.0181(8) 0.0201(9) 0.0267(10) 0.0033(7) 0.0065(7) 0.0026(6)
C11 0.0168(7) 0.0200(9) 0.0256(10) -0.0035(7) 0.0042(7) 0.0002(7)
C12 0.0181(8) 0.0196(9) 0.0228(9) -0.0054(7) 0.0040(7) -0.0005(6)
C13 0.0207(8) 0.0220(10) 0.0251(10) -0.0041(7) 0.0010(7) 0.0014(7)
C14 0.0320(10) 0.0404(13) 0.0298(11) 0.0004(9) 0.0048(9) 0.0108(9)
C15 0.0420(13) 0.0531(16) 0.0246(11) 0.0070(10) 0.0028(9) 0.0146(11)
C16 0.0306(11) 0.0434(14) 0.0416(14) 0.0006(11) -0.0054(9) 0.0138(10)
C17 0.0283(10) 0.0477(15) 0.0414(13) -0.0021(11) 0.0057(9) 0.0150(9)
C18 0.0279(9) 0.0393(13) 0.0262(10) -0.0013(9) 0.0073(8) 0.0079(8)
C19 0.0245(9) 0.0403(12) 0.0230(11) 0.0024(8) 0.0010(8) -0.0114(8)
C20 0.0209(8) 0.0207(9) 0.0269(10) -0.0039(7) 0.0075(7) -0.0012(7)
C21 0.0348(10) 0.0370(12) 0.0327(11) 0.0037(9) 0.0194(9) -0.0063(9)
C22 0.0471(13) 0.0421(14) 0.0424(14) 0.0092(11) 0.0162(11) -0.0061(11)
N1 0.0316(9) 0.0328(10) 0.0196(8) 0.0024(7) 0.0018(6) -0.0074(7)
N2 0.0499(12) 0.0834(17) 0.0187(10) 0.0019(10) 0.0052(8) -0.0347(12)
O1 0.0273(7) 0.0202(7) 0.0220(7) 0.0014(5) 0.0060(5) -0.0025(5)
O2 0.0210(6) 0.0292(7) 0.0180(6) 0.0049(5) 0.0063(5) 0.0056(5)
O3 0.0213(6) 0.0383(9) 0.0406(9) 0.0045(7) 0.0071(6) -0.0032(6)
O4 0.0261(7) 0.0336(8) 0.0197(7) 0.0014(6) 0.0091(5) -0.0075(6)

loop_
_atom_type_symbol
_atom_type_description
_atom_type_scat_dispersion_real
_atom_type_scat_dispersion_imag
_atom_type_scat_source
C C 0.0033 0.0016 'International Tables Vol C Tables 4.2.6.8 and 6.1.1.4'
H H 0.0000 0.0000 'International Tables Vol C Tables 4.2.6.8 and 6.1.1.4'
N N 0.0061 0.0033 'International Tables Vol C Tables 4.2.6.8 and 6.1.1.4'
O O 0.0106 0.0060 'International Tables Vol C Tables 4.2.6.8 and 6.1.1.4'
Br Br -0.2901 2.4595 'International Tables Vol C Tables 4.2.6.8 and 6.1.1.4'

loop_
_geom_angle_atom_site_label_1
_geom_angle_atom_site_label_2
_geom_angle_atom_site_label_3
_geom_angle
C2 C1 C6 121.48(19)
C2 C1 Br1 118.75(15)
C6 C1 Br1 119.70(17)
C3 C2 C1 119.26(19)
C3 C2 H2 120.4
C1 C2 H2 120.4
C2 C3 C4 120.4(2)
C2 C3 H3 119.8
C4 C3 H3 119.8
C5 C4 C3 119.32(18)
C5 C4 C7 119.34(16)
C3 C4 C7 121.31(18)
C6 C5 C4 120.77(17)
C6 C5 H5 119.6
C4 C5 H5 119.6
C5 C6 C1 118.73(19)
C5 C6 H6 120.6
C1 C6 H6 120.6
O2 C7 O1 106.69(14)
O2 C7 C4 110.21(16)
O1 C7 C4 109.50(15)
O2 C7 C10 106.66(14)
O1 C7 C10 105.86(15)
C4 C7 C10 117.35(15)
N1 C8 C9 133.11(19)
N1 C8 O1 114.48(17)
C9 C8 O1 112.38(17)
C8 C9 C19 122.60(18)
C8 C9 C10 109.88(17)
C19 C9 C10 127.43(17)
C9 C10 C11 116.96(15)
C9 C10 C7 101.11(15)
C11 C10 C7 101.06(14)
C9 C10 H10 112.2
C11 C10 H10 112.2
C7 C10 H10 112.2
C12 C11 C20 127.78(17)
C12 C11 C10 110.08(16)
C20 C11 C10 121.72(17)
C11 C12 O2 112.38(15)
C11 C12 C13 136.02(17)
O2 C12 C13 111.54(16)
C14 C13 C18 118.95(18)
C14 C13 C12 120.71(18)
C18 C13 C12 120.09(18)
C13 C14 C15 120.5(2)
C13 C14 H14 119.7
C15 C14 H14 119.7
C16 C15 C14 120.0(2)
C16 C15 H15 120.0
C14 C15 H15 120.0
C17 C16 C15 119.9(2)
C17 C16 H16 120.1
C15 C16 H16 120.1
C16 C17 C18 120.4(2)
C16 C17 H17 119.8
C18 C17 H17 119.8
C13 C18 C17 120.2(2)
C13 C18 H18 119.9
C17 C18 H18 119.9
N2 C19 C9 178.2(3)
O3 C20 O4 123.90(17)
O3 C20 C11 126.29(18)
O4 C20 C11 109.73(15)
O4 C21 C22 108.35(17)
O4 C21 H21A 110.0
C22 C21 H21A 110.0
O4 C21 H21B 110.0
C22 C21 H21B 110.0
H21A C21 H21B 108.4
C21 C22 H22A 109.5
C21 C22 H22B 109.5
H22A C22 H22B 109.5
C21 C22 H22C 109.5
H22A C22 H22C 109.5
H22B C22 H22C 109.5
C8 N1 H1A 120.0
C8 N1 H1B 120.0
H1A N1 H1B 120.0
C8 O1 C7 109.48(14)
C12 O2 C7 109.38(14)
C20 O4 C21 117.44(15)

loop_
_geom_bond_atom_site_label_1
_geom_bond_atom_site_label_2
_geom_bond_distance
Br1 C1 1.893(2)
C1 C2 1.390(3)
C1 C6 1.394(3)
C2 C3 1.380(3)
C2 H2 0.9500
C3 C4 1.400(2)
C3 H3 0.9500
C4 C5 1.399(3)
C4 C7 1.502(3)
C5 C6 1.383(3)
C5 H5 0.9500
C6 H6 0.9500
C7 O2 1.433(2)
C7 O1 1.454(2)
C7 C10 1.554(3)
C8 N1 1.333(3)
C8 C9 1.360(3)
C8 O1 1.362(2)
C9 C19 1.400(3)
C9 C10 1.517(3)
C10 C11 1.526(2)
C10 H10 1.0000
C11 C12 1.339(3)
C11 C20 1.463(3)
C12 O2 1.385(2)
C12 C13 1.491(3)
C13 C14 1.387(3)
C13 C18 1.396(3)
C14 C15 1.393(3)
C14 H14 0.9500
C15 C16 1.390(4)
C15 H15 0.9500
C16 C17 1.371(4)
C16 H16 0.9500
C17 C18 1.397(3)
C17 H17 0.9500
C18 H18 0.9500
C19 N2 1.154(3)
C20 O3 1.221(2)
C20 O4 1.345(2)
C21 O4 1.455(2)
C21 C22 1.501(3)
C21 H21A 0.9900
C21 H21B 0.9900
C22 H22A 0.9800
C22 H22B 0.9800
C22 H22C 0.9800
N1 H1A 0.8800
N1 H1B 0.8800

loop_
_geom_torsion_atom_site_label_1
_geom_torsion_atom_site_label_2
_geom_torsion_atom_site_label_3
_geom_torsion_atom_site_label_4
_geom_torsion
C6 C1 C2 C3 -0.5(3)
Br1 C1 C2 C3 -177.44(17)
C1 C2 C3 C4 0.6(3)
C2 C3 C4 C5 -0.9(3)
C2 C3 C4 C7 177.0(2)
C3 C4 C5 C6 1.1(3)
C7 C4 C5 C6 -176.85(18)
C4 C5 C6 C1 -1.0(3)
C2 C1 C6 C5 0.7(3)
Br1 C1 C6 C5 177.60(16)
C5 C4 C7 O2 -51.4(2)
C3 C4 C7 O2 130.70(19)
C5 C4 C7 O1 -168.42(16)
C3 C4 C7 O1 13.6(2)
C5 C4 C7 C10 70.9(2)
C3 C4 C7 C10 -107.0(2)
N1 C8 C9 C19 -0.3(3)
O1 C8 C9 C19 -178.10(18)
N1 C8 C9 C10 176.6(2)
O1 C8 C9 C10 -1.2(2)
C8 C9 C10 C11 -101.10(19)
C19 C9 C10 C11 75.6(3)
C8 C9 C10 C7 7.51(19)
C19 C9 C10 C7 -175.8(2)
O2 C7 C10 C9 -124.11(15)
O1 C7 C10 C9 -10.74(17)
C4 C7 C10 C9 111.78(18)
O2 C7 C10 C11 -3.51(18)
O1 C7 C10 C11 109.86(15)
C4 C7 C10 C11 -127.61(17)
C9 C10 C11 C12 108.14(19)
C7 C10 C11 C12 -0.5(2)
C9 C10 C11 C20 -78.7(2)
C7 C10 C11 C20 172.64(17)
C20 C11 C12 O2 -167.99(18)
C10 C11 C12 O2 4.6(2)
C20 C11 C12 C13 15.1(4)
C10 C11 C12 C13 -172.3(2)
C11 C12 C13 C14 -162.4(2)
O2 C12 C13 C14 20.6(3)
C11 C12 C13 C18 23.4(3)
O2 C12 C13 C18 -153.55(19)
C18 C13 C14 C15 -1.3(3)
C12 C13 C14 C15 -175.6(2)
C13 C14 C15 C16 0.6(4)
C14 C15 C16 C17 1.1(4)
C15 C16 C17 C18 -2.1(4)
C14 C13 C18 C17 0.3(3)
C12 C13 C18 C17 174.6(2)
C16 C17 C18 C13 1.4(4)
C8 C9 C19 N2 26(8)
C10 C9 C19 N2 -151(7)
C12 C11 C20 O3 12.1(3)
C10 C11 C20 O3 -159.76(19)
C12 C11 C20 O4 -171.02(19)
C10 C11 C20 O4 17.1(2)
N1 C8 O1 C7 175.39(16)
C9 C8 O1 C7 -6.4(2)
O2 C7 O1 C8 124.27(15)
C4 C7 O1 C8 -116.47(16)
C10 C7 O1 C8 10.93(18)
C11 C12 O2 C7 -7.1(2)
C13 C12 O2 C7 170.61(15)
O1 C7 O2 C12 -106.43(16)
C4 C7 O2 C12 134.77(16)
C10 C7 O2 C12 6.37(19)
O3 C20 O4 C21 0.5(3)
C11 C20 O4 C21 -176.50(17)
C22 C21 O4 C20 163.22(19)
